data_4028268
loop_
_publ_author_name
'Ping Li'
'Chen Zhao'
'Mark D. Smith'
'Ken D. Shimizu'

_publ_contact_author_name
;
;
_publ_section_title
;
 Comprehensive Experimental Study of N-Heterocyclic \p-Stacking
 Interactions of Neutral and Cationic Pyridines
;
_journal_name_full 'Journal of Organic Chemistry'
_journal_page_first 5303
_journal_page_last 5313
_journal_paper_doi 10.1021/jo400370e
_journal_volume 78
_journal_year 2013
_chemical_formula_moiety 'I1, C45 H31 N2 O4, 0.5(C2 D3 N)'
_chemical_formula_sum 'C46 H31 D1.5 I N2.5 O4'
_chemical_formula_weight 812.65
_chemical_name_systematic
;
 ? 
;
_space_group_crystal_system monoclinic
_space_group_IT_number 14
_space_group_name_Hall '-P 2yn'
_space_group_name_H-M_alt 'P 1 21/n 1'
_symmetry_space_group_name_Hall '-P 2yn'
_symmetry_space_group_name_H-M 'P 1 21/n 1'
_atom_sites_solution_hydrogens geom
_atom_sites_solution_primary direct
_atom_sites_solution_secondary difmap
_audit_creation_date 2012-02-21
_audit_creation_method
;
  Olex2 1.1
  (compiled Nov  1 2011 20:42:30, GUI svn.r3906)
;
_cell_angle_alpha 90.00
_cell_angle_beta 98.3280(10)
_cell_angle_gamma 90.00
_cell_formula_units_Z 8
_cell_length_a 13.8334(6)
_cell_length_b 25.7733(11)
_cell_length_c 20.3450(8)
_cell_measurement_reflns_used 7372
_cell_measurement_temperature 100(2)
_cell_measurement_theta_max 26.323
_cell_measurement_theta_min 2.171
_cell_volume 7177.2(5)
_computing_cell_refinement 'SAINT v6.45A (Bruker, 2003)'
_computing_data_collection 'SMART Version 5.625 (Bruker, 2001)'
_computing_data_reduction 'SAINT v6.45A (Bruker, 2003)'
_computing_molecular_graphics
;
O. V. Dolomanov, L. J. Bourhis, R. J. Gildea, J. A. K. Howard and H. Puschmann,
OLEX2: a complete structure solution, refinement and analysis program.
J. Appl. Cryst. (2009). 42, 339-341.
;
_computing_publication_material
;
O. V. Dolomanov, L. J. Bourhis, R. J. Gildea, J. A. K. Howard and H. Puschmann,
OLEX2: a complete structure solution, refinement and analysis program.
J. Appl. Cryst. (2009). 42, 339-341.
;
_computing_structure_refinement
;
SHELXL, G.M. Sheldrick, Acta Cryst.
2008). A64, 112-122
;
_computing_structure_solution
;
SHELXS, G.M. Sheldrick, Acta Cryst.
(2008). A64, 112-122
;
_diffrn_ambient_temperature 100(2)
_diffrn_measured_fraction_theta_full 0.998
_diffrn_measured_fraction_theta_max 0.998
_diffrn_measurement_device_type 'Bruker SMART APEX CCD diffractometer'
_diffrn_measurement_method 'omega and phi scans'
_diffrn_radiation_monochromator Parallel,graphite
_diffrn_radiation_type 'Mo K\a'
_diffrn_radiation_wavelength 0.71073
_diffrn_reflns_av_R_equivalents 0.0409
_diffrn_reflns_av_unetI/netI 0.0262
_diffrn_reflns_limit_h_max 17
_diffrn_reflns_limit_h_min -17
_diffrn_reflns_limit_k_max 32
_diffrn_reflns_limit_k_min -32
_diffrn_reflns_limit_l_max 25
_diffrn_reflns_limit_l_min -25
_diffrn_reflns_number 91613
_diffrn_reflns_theta_full 26.41
_diffrn_reflns_theta_max 26.41
_diffrn_reflns_theta_min 1.58
_diffrn_source 'sealed tube'
_diffrn_source_current 39.0
_diffrn_source_power 1.833
_diffrn_source_target Mo
_diffrn_source_voltage 47.0
_exptl_absorpt_coefficient_mu 0.943
_exptl_absorpt_correction_T_max 1
_exptl_absorpt_correction_T_min 0.832056
_exptl_absorpt_correction_type multi-scan
_exptl_absorpt_process_details
;
SADABS v.2.10 (Bruker,2003) was used for absorption correction.
R(int) was 0.0449 before and 0.0340 after correction.
The Ratio of minimum to maximum transmission is 0.8321.
The \l/2 correction factor is 0.0015.
;
_exptl_crystal_colour 'light yellow'
_exptl_crystal_colour_modifier light
_exptl_crystal_colour_primary yellow
_exptl_crystal_density_diffrn 1.504
_exptl_crystal_description plate
_exptl_crystal_F_000 3276
_exptl_crystal_size_max 0.36
_exptl_crystal_size_mid 0.22
_exptl_crystal_size_min 0.1
_refine_diff_density_max 1.650
_refine_diff_density_min -1.237
_refine_diff_density_rms 0.093
_refine_ls_extinction_method none
_refine_ls_goodness_of_fit_ref 1.037
_refine_ls_hydrogen_treatment constr
_refine_ls_matrix_type full
_refine_ls_number_parameters 969
_refine_ls_number_reflns 14723
_refine_ls_number_restraints 6
_refine_ls_restrained_S_all 1.042
_refine_ls_R_factor_all 0.0539
_refine_ls_R_factor_gt 0.0462
_refine_ls_shift/su_max 0.002
_refine_ls_shift/su_mean 0.000
_refine_ls_structure_factor_coef Fsqd
_refine_ls_weighting_details 'calc w=1/[\s^2^(Fo^2^)+(0.0635P)^2^+13.7897P] where P=(Fo^2^+2Fc^2^)/3'
_refine_ls_weighting_scheme calc
_refine_ls_wR_factor_gt 0.1199
_refine_ls_wR_factor_ref 0.1258
_reflns_number_gt 12708
_reflns_number_total 14723
_reflns_threshold_expression >2sigma(I)
_cod_data_source_file jo400370e_si_007.cif
_cod_data_source_block lpb27as
_cod_original_formula_sum 'C46 H31 D1.50 I N2.50 O4'
_cod_database_code 4028268

loop_
_space_group_symop_id
_space_group_symop_operation_xyz
1 'x, y, z'
2 '-x+1/2, y+1/2, -z+1/2'
3 '-x, -y, -z'
4 'x-1/2, -y-1/2, z-1/2'

loop_
_atom_site_label
_atom_site_type_symbol
_atom_site_fract_x
_atom_site_fract_y
_atom_site_fract_z
_atom_site_U_iso_or_equiv
_atom_site_adp_type
_atom_site_occupancy
_atom_site_symmetry_multiplicity
_atom_site_calc_flag
_atom_site_refinement_flags
_atom_site_disorder_assembly
_atom_site_disorder_group
I1 I 0.71436(4) 0.477787(10) 0.427645(13) 0.03613(14) Uani 0.927(2) 1 d P A 1
I1C I 0.6648(6) 0.47665(17) 0.4251(2) 0.0466(15) Uiso 0.073(2) 1 d P A 2
I2 I 0.29976(4) 0.404266(12) 0.351932(14) 0.04364(17) Uani 0.9539(19) 1 d P B 1
I2C I 0.3440(7) 0.4184(4) 0.3413(4) 0.047(2) Uiso 0.0461(19) 1 d P B 2
O1A O 0.77824(15) -0.01542(8) 0.36960(12) 0.0268(5) Uani 1 1 d . . .
O2A O 0.55928(16) 0.08916(10) 0.15925(12) 0.0339(6) Uani 1 1 d . . .
O3A O 0.88779(16) 0.11537(9) 0.17535(12) 0.0300(5) Uani 1 1 d . . .
O4A O 0.6845(3) 0.20777(10) 0.19977(13) 0.0528(8) Uani 1 1 d . . .
N1A N 0.72005(18) 0.11040(10) 0.15713(12) 0.0213(5) Uani 1 1 d . . .
N2A N 0.6528(3) 0.32470(12) 0.28848(15) 0.0381(7) Uani 1 1 d . . .
C1A C 0.7645(2) 0.02021(11) 0.33218(14) 0.0185(6) Uani 1 1 d . . .
C2A C 0.6682(2) 0.04539(11) 0.29760(14) 0.0186(6) Uani 1 1 d . . .
C3A C 0.6902(2) 0.03979(11) 0.22466(14) 0.0196(6) Uani 1 1 d . . .
H3A H 0.6716 0.0044 0.2069 0.024 Uiso 1 1 calc R . .
C4A C 0.6444(2) 0.08114(12) 0.17751(15) 0.0232(6) Uani 1 1 d . . .
C5A C 0.8132(2) 0.09451(12) 0.18535(15) 0.0219(6) Uani 1 1 d . . .
C6A C 0.8018(2) 0.04828(11) 0.22894(14) 0.0200(6) Uani 1 1 d . . .
H6A H 0.8333 0.0170 0.2121 0.024 Uiso 1 1 calc R . .
C7A C 0.8395(2) 0.05659(11) 0.30432(14) 0.0177(6) Uani 1 1 d . . .
C8A C 0.7945(2) 0.10705(11) 0.32471(14) 0.0168(5) Uani 1 1 d . . .
C9A C 0.6954(2) 0.10071(11) 0.32072(13) 0.0164(5) Uani 1 1 d . . .
C10A C 0.6331(2) 0.14129(11) 0.33869(13) 0.0163(5) Uani 1 1 d . . .
C11A C 0.5295(2) 0.13891(11) 0.32638(14) 0.0193(6) Uani 1 1 d . . .
H11A H 0.4985 0.1103 0.3026 0.023 Uiso 1 1 calc R . .
C12A C 0.4738(2) 0.17724(12) 0.34823(15) 0.0220(6) Uani 1 1 d . . .
H12A H 0.4046 0.1756 0.3385 0.026 Uiso 1 1 calc R . .
C13A C 0.5185(2) 0.21888(12) 0.38491(15) 0.0224(6) Uani 1 1 d . . .
H13A H 0.4797 0.2441 0.4029 0.027 Uiso 1 1 calc R . .
C14A C 0.6185(2) 0.22325(11) 0.39491(14) 0.0201(6) Uani 1 1 d . . .
H14A H 0.6479 0.2522 0.4190 0.024 Uiso 1 1 calc R . .
C15A C 0.6787(2) 0.18580(11) 0.37032(13) 0.0162(5) Uani 1 1 d . . .
C16A C 0.7833(2) 0.19370(11) 0.37213(13) 0.0163(5) Uani 1 1 d . . .
C17A C 0.8298(2) 0.24030(11) 0.39593(14) 0.0200(6) Uani 1 1 d . . .
H17A H 0.7938 0.2654 0.4166 0.024 Uiso 1 1 calc R . .
C18A C 0.9259(2) 0.25016(12) 0.38992(15) 0.0230(6) Uani 1 1 d . . .
H18A H 0.9555 0.2817 0.4065 0.028 Uiso 1 1 calc R . .
C19A C 0.9799(2) 0.21379(12) 0.35944(15) 0.0222(6) Uani 1 1 d . . .
H19A H 1.0453 0.2214 0.3535 0.027 Uiso 1 1 calc R . .
C20A C 0.9386(2) 0.16714(12) 0.33810(14) 0.0200(6) Uani 1 1 d . . .
H20A H 0.9763 0.1423 0.3183 0.024 Uiso 1 1 calc R . .
C21A C 0.8408(2) 0.15564(11) 0.34527(14) 0.0175(5) Uani 1 1 d . . .
C22A C 0.5743(2) 0.02216(11) 0.31377(15) 0.0187(6) Uani 1 1 d . . .
C23A C 0.5022(2) 0.00349(12) 0.26458(15) 0.0225(6) Uani 1 1 d . . .
H23A H 0.5135 0.0031 0.2196 0.027 Uiso 1 1 calc R . .
C24A C 0.4139(2) -0.01451(12) 0.28073(17) 0.0256(6) Uani 1 1 d . . .
H24A H 0.3648 -0.0266 0.2467 0.031 Uiso 1 1 calc R . .
C25A C 0.3975(2) -0.01486(12) 0.34603(17) 0.0253(7) Uani 1 1 d . . .
H25A H 0.3368 -0.0268 0.3569 0.030 Uiso 1 1 calc R . .
C26A C 0.4701(2) 0.00227(12) 0.39586(16) 0.0238(6) Uani 1 1 d . . .
H26A H 0.4597 0.0011 0.4410 0.029 Uiso 1 1 calc R . .
C27A C 0.5574(2) 0.02102(11) 0.37991(16) 0.0221(6) Uani 1 1 d . . .
H27A H 0.6063 0.0332 0.4141 0.027 Uiso 1 1 calc R . .
C28A C 0.9439(2) 0.04235(11) 0.33034(15) 0.0196(6) Uani 1 1 d . . .
C29A C 0.9732(2) 0.04289(12) 0.39863(16) 0.0240(6) Uani 1 1 d . . .
H29A H 0.9295 0.0552 0.4271 0.029 Uiso 1 1 calc R . .
C30A C 1.0659(2) 0.02558(13) 0.42584(18) 0.0287(7) Uani 1 1 d . . .
H30A H 1.0850 0.0261 0.4726 0.034 Uiso 1 1 calc R . .
C31A C 1.1302(2) 0.00759(13) 0.38484(18) 0.0305(7) Uani 1 1 d . . .
H31A H 1.1931 -0.0045 0.4034 0.037 Uiso 1 1 calc R . .
C32A C 1.1023(2) 0.00736(13) 0.31675(19) 0.0305(7) Uani 1 1 d . . .
H32A H 1.1466 -0.0047 0.2885 0.037 Uiso 1 1 calc R . .
C33A C 1.0098(2) 0.02470(12) 0.28923(17) 0.0249(6) Uani 1 1 d . . .
H33A H 0.9914 0.0245 0.2424 0.030 Uiso 1 1 calc R . .
C34A C 0.7001(2) 0.15143(12) 0.11021(15) 0.0234(6) Uani 1 1 d . . .
C35A C 0.6836(3) 0.20162(13) 0.13190(16) 0.0314(7) Uani 1 1 d . . .
C36A C 0.6571(3) 0.24111(14) 0.08658(17) 0.0333(8) Uani 1 1 d . . .
H36A H 0.6464 0.2753 0.1014 0.040 Uiso 1 1 calc R . .
C37A C 0.6464(2) 0.22998(14) 0.01940(16) 0.0280(7) Uani 1 1 d . . .
H37A H 0.6271 0.2567 -0.0119 0.034 Uiso 1 1 calc R . .
C38A C 0.6635(2) 0.18063(14) -0.00282(16) 0.0298(7) Uani 1 1 d . . .
H38A H 0.6567 0.1737 -0.0491 0.036 Uiso 1 1 calc R . .
C39A C 0.6905(2) 0.14108(13) 0.04271(15) 0.0254(6) Uani 1 1 d . . .
H39A H 0.7023 0.1071 0.0276 0.030 Uiso 1 1 calc R . .
C40A C 0.7067(3) 0.25615(13) 0.22646(16) 0.0326(8) Uani 1 1 d . . .
C41A C 0.6334(3) 0.27899(14) 0.25548(17) 0.0326(7) Uani 1 1 d . . .
H41A H 0.5708 0.2633 0.2526 0.039 Uiso 1 1 calc R . .
C42A C 0.7400(3) 0.34750(16) 0.29170(19) 0.0464(10) Uani 1 1 d . . .
H42A H 0.7516 0.3795 0.3147 0.056 Uiso 1 1 calc R . .
C43A C 0.8112(3) 0.32601(18) 0.2630(2) 0.0491(11) Uani 1 1 d . . .
H43A H 0.8728 0.3428 0.2658 0.059 Uiso 1 1 calc R . .
C44A C 0.7961(3) 0.27992(17) 0.2295(2) 0.0451(10) Uani 1 1 d . . .
H44A H 0.8465 0.2647 0.2089 0.054 Uiso 1 1 calc R . .
C45A C 0.5784(3) 0.34999(17) 0.3239(2) 0.0479(10) Uani 1 1 d . . .
H45D H 0.5712 0.3865 0.3105 0.072 Uiso 1 1 calc R . .
H45E H 0.5994 0.3480 0.3720 0.072 Uiso 1 1 calc R . .
H45F H 0.5155 0.3322 0.3127 0.072 Uiso 1 1 calc R . .
O1B O 0.21700(15) 0.40566(8) 0.04816(11) 0.0233(4) Uani 1 1 d . . .
O2B O 0.05773(15) 0.28913(9) 0.23862(12) 0.0292(5) Uani 1 1 d . . .
O3B O 0.38861(15) 0.27683(9) 0.24931(11) 0.0259(5) Uani 1 1 d . . .
O4B O 0.16335(18) 0.18003(8) 0.21066(11) 0.0309(5) Uani 1 1 d . . .
N1B N 0.22409(17) 0.27549(9) 0.25519(12) 0.0174(5) Uani 1 1 d . . .
N2B N 0.1342(2) 0.06209(11) 0.11709(13) 0.0300(6) Uani 1 1 d . . .
C1B C 0.2143(2) 0.36886(11) 0.08324(14) 0.0176(6) Uani 1 1 d . . .
C2B C 0.1266(2) 0.34167(11) 0.10966(14) 0.0169(5) Uani 1 1 d . . .
C3B C 0.1669(2) 0.34527(11) 0.18556(14) 0.0182(6) Uani 1 1 d . . .
H3B H 0.1490 0.3794 0.2039 0.022 Uiso 1 1 calc R . .
C4B C 0.1381(2) 0.30124(11) 0.22798(14) 0.0189(6) Uani 1 1 d . . .
C5B C 0.3083(2) 0.29509(11) 0.23430(14) 0.0191(6) Uani 1 1 d . . .
C6B C 0.2789(2) 0.34086(11) 0.18943(14) 0.0182(6) Uani 1 1 d . . .
H6B H 0.3114 0.3732 0.2086 0.022 Uiso 1 1 calc R . .
C7B C 0.2985(2) 0.33298(11) 0.11642(14) 0.0176(5) Uani 1 1 d . . .
C8B C 0.2494(2) 0.28208(11) 0.09096(13) 0.0170(5) Uani 1 1 d . . .
C9B C 0.1505(2) 0.28720(11) 0.08681(13) 0.0164(5) Uani 1 1 d . . .
C10B C 0.0834(2) 0.24628(11) 0.06336(14) 0.0175(5) Uani 1 1 d . . .
C11B C -0.0176(2) 0.24818(12) 0.06704(15) 0.0220(6) Uani 1 1 d . . .
H11B H -0.0436 0.2769 0.0878 0.026 Uiso 1 1 calc R . .
C12B C -0.0788(2) 0.20908(13) 0.04103(17) 0.0276(7) Uani 1 1 d . . .
H12B H -0.1466 0.2108 0.0444 0.033 Uiso 1 1 calc R . .
C13B C -0.0420(2) 0.16689(13) 0.00975(17) 0.0292(7) Uani 1 1 d . . .
H13B H -0.0850 0.1407 -0.0099 0.035 Uiso 1 1 calc R . .
C14B C 0.0569(2) 0.16311(12) 0.00734(15) 0.0252(6) Uani 1 1 d . . .
H14B H 0.0814 0.1339 -0.0135 0.030 Uiso 1 1 calc R . .
C15B C 0.1225(2) 0.20191(11) 0.03530(14) 0.0191(6) Uani 1 1 d . . .
C16B C 0.2283(2) 0.19643(11) 0.03923(14) 0.0193(6) Uani 1 1 d . . .
C17B C 0.2699(2) 0.15195(12) 0.01345(16) 0.0264(7) Uani 1 1 d . . .
H17B H 0.2285 0.1272 -0.0112 0.032 Uiso 1 1 calc R . .
C18B C 0.3686(3) 0.14406(13) 0.02352(18) 0.0323(8) Uani 1 1 d . . .
H18B H 0.3952 0.1144 0.0049 0.039 Uiso 1 1 calc R . .
C19B C 0.4307(2) 0.17912(13) 0.06087(19) 0.0320(8) Uani 1 1 d . . .
H19B H 0.4987 0.1720 0.0705 0.038 Uiso 1 1 calc R . .
C20B C 0.3933(2) 0.22414(12) 0.08387(16) 0.0242(6) Uani 1 1 d . . .
H20B H 0.4362 0.2484 0.1081 0.029 Uiso 1 1 calc R . .
C21B C 0.2924(2) 0.23445(11) 0.07174(14) 0.0188(6) Uani 1 1 d . . .
C22B C 0.0282(2) 0.36482(11) 0.08596(14) 0.0184(6) Uani 1 1 d . . .
C23B C -0.0386(2) 0.37596(11) 0.12939(15) 0.0202(6) Uani 1 1 d . . .
H23B H -0.0219 0.3690 0.1755 0.024 Uiso 1 1 calc R . .
C24B C -0.1289(2) 0.39716(11) 0.10560(16) 0.0222(6) Uani 1 1 d . . .
H24B H -0.1742 0.4043 0.1353 0.027 Uiso 1 1 calc R . .
C25B C -0.1532(2) 0.40801(11) 0.03850(16) 0.0229(6) Uani 1 1 d . . .
H25B H -0.2145 0.4233 0.0224 0.027 Uiso 1 1 calc R . .
C26B C -0.0876(2) 0.39644(12) -0.00522(15) 0.0218(6) Uani 1 1 d . . .
H26B H -0.1046 0.4034 -0.0513 0.026 Uiso 1 1 calc R . .
C27B C 0.0024(2) 0.37479(11) 0.01830(15) 0.0207(6) Uani 1 1 d . . .
H27B H 0.0468 0.3667 -0.0117 0.025 Uiso 1 1 calc R . .
C28B C 0.3983(2) 0.34792(11) 0.10129(15) 0.0202(6) Uani 1 1 d . . .
C29B C 0.4182(2) 0.34374(12) 0.03635(15) 0.0224(6) Uani 1 1 d . . .
H29B H 0.3699 0.3302 0.0028 0.027 Uiso 1 1 calc R . .
C30B C 0.5083(2) 0.35926(13) 0.02020(16) 0.0269(7) Uani 1 1 d . . .
H30B H 0.5218 0.3555 -0.0240 0.032 Uiso 1 1 calc R . .
C31B C 0.5783(2) 0.38029(13) 0.06863(17) 0.0281(7) Uani 1 1 d . . .
H31B H 0.6396 0.3911 0.0576 0.034 Uiso 1 1 calc R . .
C32B C 0.5585(2) 0.38544(13) 0.13310(17) 0.0289(7) Uani 1 1 d . . .
H32B H 0.6059 0.4002 0.1662 0.035 Uiso 1 1 calc R . .
C33B C 0.4694(2) 0.36905(13) 0.14933(15) 0.0248(6) Uani 1 1 d . . .
H33B H 0.4567 0.3723 0.1938 0.030 Uiso 1 1 calc R . .
C34B C 0.22464(19) 0.23381(11) 0.30113(14) 0.0181(6) Uani 1 1 d . . .
C35B C 0.1943(2) 0.18486(12) 0.27846(15) 0.0214(6) Uani 1 1 d . . .
C36B C 0.1915(2) 0.14407(12) 0.32224(16) 0.0252(6) Uani 1 1 d . . .
H36B H 0.1691 0.1108 0.3066 0.030 Uiso 1 1 calc R . .
C37B C 0.2220(2) 0.15239(12) 0.38915(16) 0.0242(6) Uani 1 1 d . . .
H37B H 0.2194 0.1247 0.4197 0.029 Uiso 1 1 calc R . .
C38B C 0.2562(2) 0.20027(12) 0.41237(15) 0.0231(6) Uani 1 1 d . . .
H38B H 0.2797 0.2050 0.4582 0.028 Uiso 1 1 calc R . .
C39B C 0.2562(2) 0.24153(12) 0.36821(15) 0.0205(6) Uani 1 1 d . . .
H39B H 0.2777 0.2749 0.3840 0.025 Uiso 1 1 calc R . .
C40B C 0.1870(2) 0.13420(11) 0.18181(15) 0.0224(6) Uani 1 1 d . . .
C41B C 0.1113(2) 0.10564(12) 0.14962(15) 0.0235(6) Uani 1 1 d . . .
H41B H 0.0453 0.1157 0.1499 0.028 Uiso 1 1 calc R . .
C42B C 0.2284(3) 0.04749(13) 0.11795(16) 0.0305(7) Uani 1 1 d . . .
H42B H 0.2424 0.0171 0.0947 0.037 Uiso 1 1 calc R . .
C43B C 0.3025(3) 0.07492(15) 0.15089(18) 0.0345(8) Uani 1 1 d . . .
H43B H 0.3679 0.0636 0.1512 0.041 Uiso 1 1 calc R . .
C44B C 0.2840(2) 0.11906(14) 0.18386(18) 0.0316(7) Uani 1 1 d . . .
H44B H 0.3356 0.1389 0.2075 0.038 Uiso 1 1 calc R . .
C45B C 0.0539(3) 0.03155(15) 0.0801(2) 0.0399(9) Uani 1 1 d . . .
H45A H -0.0088 0.0476 0.0851 0.060 Uiso 1 1 calc R . .
H45B H 0.0557 -0.0039 0.0976 0.060 Uiso 1 1 calc R . .
H45C H 0.0614 0.0307 0.0329 0.060 Uiso 1 1 calc R . .
N1S N 0.0250(11) 0.3851(6) 0.3459(8) 0.114(2) Uiso 0.453(7) 1 d PD C 1
C1S C 0.0137(11) 0.4192(7) 0.3792(10) 0.114(2) Uiso 0.453(7) 1 d PD C 1
C2S C -0.0355(14) 0.4624(7) 0.4069(9) 0.114(2) Uiso 0.453(7) 1 d PD C 1
N2S N -0.0890(9) 0.4192(5) 0.3494(6) 0.114(2) Uiso 0.547(7) 1 d PD C 2
C3S C -0.0198(10) 0.4290(6) 0.3850(8) 0.114(2) Uiso 0.547(7) 1 d PD C 2
C4S C 0.0454(10) 0.4613(6) 0.4308(7) 0.114(2) Uiso 0.547(7) 1 d PD C 2

loop_
_atom_site_aniso_label
_atom_site_aniso_U_11
_atom_site_aniso_U_22
_atom_site_aniso_U_33
_atom_site_aniso_U_23
_atom_site_aniso_U_13
_atom_site_aniso_U_12
I1 0.0462(3) 0.03107(15) 0.03165(15) 0.01359(10) 0.00747(12) 0.00557(12)
I2 0.0730(3) 0.02548(16) 0.02645(15) -0.00472(10) -0.01306(14) 0.00857(16)
O1A 0.0213(11) 0.0225(11) 0.0363(13) 0.0094(10) 0.0033(9) 0.0009(8)
O2A 0.0209(11) 0.0453(15) 0.0341(13) 0.0141(11) -0.0001(10) -0.0055(10)
O3A 0.0238(11) 0.0354(13) 0.0313(12) 0.0055(10) 0.0058(9) -0.0061(10)
O4A 0.106(3) 0.0294(14) 0.0258(13) 0.0046(11) 0.0197(15) 0.0051(15)
N1A 0.0226(12) 0.0216(13) 0.0200(12) 0.0006(10) 0.0043(10) -0.0025(10)
N2A 0.055(2) 0.0347(17) 0.0261(15) 0.0062(13) 0.0112(14) 0.0132(15)
C1A 0.0176(13) 0.0171(14) 0.0214(14) -0.0024(11) 0.0047(11) 0.0002(11)
C2A 0.0186(14) 0.0169(14) 0.0201(14) 0.0009(11) 0.0024(11) -0.0010(11)
C3A 0.0213(14) 0.0182(14) 0.0197(14) -0.0022(11) 0.0036(11) -0.0030(11)
C4A 0.0250(16) 0.0240(15) 0.0207(15) -0.0008(12) 0.0035(12) -0.0039(12)
C5A 0.0219(15) 0.0245(15) 0.0200(14) -0.0035(12) 0.0050(12) -0.0010(12)
C6A 0.0206(14) 0.0198(14) 0.0204(14) -0.0024(11) 0.0050(11) 0.0001(11)
C7A 0.0172(13) 0.0159(13) 0.0205(14) -0.0006(11) 0.0043(11) 0.0003(10)
C8A 0.0181(13) 0.0169(13) 0.0161(13) 0.0013(11) 0.0046(10) 0.0023(11)
C9A 0.0166(13) 0.0183(14) 0.0142(13) 0.0019(10) 0.0022(10) -0.0005(10)
C10A 0.0169(13) 0.0171(13) 0.0149(13) 0.0030(10) 0.0024(10) 0.0007(10)
C11A 0.0172(13) 0.0190(14) 0.0216(14) 0.0025(11) 0.0021(11) -0.0008(11)
C12A 0.0147(13) 0.0257(15) 0.0259(15) 0.0030(12) 0.0042(11) 0.0014(11)
C13A 0.0202(14) 0.0232(15) 0.0252(15) -0.0017(12) 0.0083(12) 0.0036(12)
C14A 0.0221(14) 0.0202(14) 0.0188(14) -0.0018(11) 0.0056(11) -0.0005(11)
C15A 0.0174(13) 0.0181(13) 0.0132(12) 0.0028(10) 0.0022(10) 0.0010(11)
C16A 0.0168(13) 0.0188(14) 0.0130(12) 0.0018(10) 0.0014(10) -0.0015(10)
C17A 0.0212(14) 0.0203(14) 0.0182(14) -0.0007(11) 0.0022(11) 0.0014(11)
C18A 0.0225(15) 0.0208(15) 0.0249(15) -0.0012(12) 0.0010(12) -0.0047(12)
C19A 0.0157(13) 0.0242(15) 0.0270(15) 0.0026(12) 0.0037(11) -0.0036(11)
C20A 0.0163(13) 0.0220(14) 0.0220(14) 0.0031(11) 0.0039(11) 0.0019(11)
C21A 0.0177(13) 0.0171(14) 0.0176(13) 0.0020(11) 0.0018(10) -0.0001(11)
C22A 0.0174(13) 0.0140(13) 0.0250(15) 0.0023(11) 0.0036(11) 0.0011(10)
C23A 0.0233(15) 0.0200(14) 0.0239(15) 0.0017(12) 0.0023(12) -0.0012(12)
C24A 0.0200(14) 0.0218(15) 0.0334(17) 0.0027(13) -0.0018(12) -0.0037(12)
C25A 0.0180(14) 0.0197(15) 0.0393(18) 0.0058(13) 0.0077(13) -0.0001(11)
C26A 0.0266(15) 0.0185(14) 0.0276(16) 0.0026(12) 0.0083(12) 0.0029(12)
C27A 0.0194(14) 0.0190(14) 0.0278(16) -0.0009(12) 0.0030(12) 0.0013(11)
C28A 0.0170(13) 0.0131(13) 0.0294(15) 0.0010(11) 0.0049(11) 0.0005(10)
C29A 0.0208(14) 0.0206(15) 0.0310(16) 0.0007(12) 0.0050(12) 0.0011(12)
C30A 0.0220(15) 0.0264(16) 0.0365(18) 0.0022(14) 0.0004(13) 0.0006(12)
C31A 0.0191(15) 0.0258(16) 0.046(2) 0.0054(15) 0.0031(14) 0.0060(12)
C32A 0.0204(15) 0.0260(16) 0.048(2) 0.0007(15) 0.0132(14) 0.0057(12)
C33A 0.0236(15) 0.0213(15) 0.0308(16) 0.0008(12) 0.0079(13) 0.0004(12)
C34A 0.0191(14) 0.0282(16) 0.0234(15) 0.0050(12) 0.0046(12) -0.0014(12)
C35A 0.046(2) 0.0291(17) 0.0208(15) 0.0027(13) 0.0103(14) 0.0009(15)
C36A 0.0414(19) 0.0310(18) 0.0300(18) 0.0080(14) 0.0138(15) 0.0046(15)
C37A 0.0178(14) 0.0391(19) 0.0276(16) 0.0125(14) 0.0049(12) -0.0025(13)
C38A 0.0233(15) 0.047(2) 0.0181(15) 0.0025(14) 0.0001(12) -0.0092(14)
C39A 0.0204(14) 0.0317(17) 0.0241(15) -0.0017(13) 0.0031(12) -0.0069(12)
C40A 0.054(2) 0.0262(17) 0.0195(15) 0.0064(13) 0.0098(15) 0.0042(15)
C41A 0.0301(17) 0.0386(19) 0.0282(17) 0.0113(15) 0.0009(14) -0.0004(15)
C42A 0.072(3) 0.035(2) 0.0281(19) 0.0052(16) -0.0058(19) -0.017(2)
C43A 0.043(2) 0.050(3) 0.050(2) 0.021(2) -0.0046(19) -0.0133(19)
C44A 0.042(2) 0.050(2) 0.049(2) 0.0253(19) 0.0227(18) 0.0151(18)
C45A 0.053(2) 0.048(2) 0.042(2) -0.0080(19) 0.0054(19) 0.0089(19)
O1B 0.0237(11) 0.0208(11) 0.0253(11) 0.0042(9) 0.0034(9) -0.0032(8)
O2B 0.0181(11) 0.0357(13) 0.0352(13) 0.0135(10) 0.0089(9) 0.0029(9)
O3B 0.0167(10) 0.0339(12) 0.0275(11) 0.0090(9) 0.0041(8) 0.0024(9)
O4B 0.0451(14) 0.0187(11) 0.0239(11) -0.0011(9) -0.0116(10) 0.0016(10)
N1B 0.0168(11) 0.0170(12) 0.0186(12) 0.0006(9) 0.0038(9) -0.0002(9)
N2B 0.0410(16) 0.0258(14) 0.0223(13) 0.0002(11) 0.0018(12) -0.0065(12)
C1B 0.0171(13) 0.0176(14) 0.0176(13) -0.0039(11) 0.0007(11) -0.0024(11)
C2B 0.0184(13) 0.0154(13) 0.0171(13) 0.0004(10) 0.0033(11) -0.0005(10)
C3B 0.0200(14) 0.0163(13) 0.0190(14) -0.0007(11) 0.0051(11) 0.0019(11)
C4B 0.0198(14) 0.0203(14) 0.0169(13) 0.0009(11) 0.0034(11) 0.0020(11)
C5B 0.0194(14) 0.0208(14) 0.0174(13) -0.0022(11) 0.0036(11) -0.0027(11)
C6B 0.0173(13) 0.0186(14) 0.0186(14) -0.0010(11) 0.0026(11) -0.0037(11)
C7B 0.0180(13) 0.0169(13) 0.0177(13) 0.0003(11) 0.0017(11) -0.0018(11)
C8B 0.0183(13) 0.0176(13) 0.0155(13) 0.0012(11) 0.0036(10) -0.0028(11)
C9B 0.0183(13) 0.0159(13) 0.0152(13) 0.0016(10) 0.0034(10) 0.0005(10)
C10B 0.0196(14) 0.0159(13) 0.0164(13) 0.0030(11) 0.0003(10) -0.0019(11)
C11B 0.0202(14) 0.0200(14) 0.0254(15) 0.0037(12) 0.0021(12) -0.0014(11)
C12B 0.0179(14) 0.0277(16) 0.0356(18) 0.0080(14) -0.0022(13) -0.0048(12)
C13B 0.0317(17) 0.0220(16) 0.0304(17) 0.0028(13) -0.0072(13) -0.0101(13)
C14B 0.0374(17) 0.0182(14) 0.0182(14) 0.0009(12) -0.0016(12) -0.0038(13)
C15B 0.0252(15) 0.0183(14) 0.0138(13) 0.0023(11) 0.0025(11) -0.0028(11)
C16B 0.0272(15) 0.0159(13) 0.0160(13) 0.0036(11) 0.0072(11) 0.0017(11)
C17B 0.0389(18) 0.0181(15) 0.0248(16) 0.0011(12) 0.0133(13) 0.0002(13)
C18B 0.0406(19) 0.0211(16) 0.0404(19) 0.0044(14) 0.0240(16) 0.0089(14)
C19B 0.0257(16) 0.0273(17) 0.047(2) 0.0114(15) 0.0188(15) 0.0078(13)
C20B 0.0219(15) 0.0230(15) 0.0293(16) 0.0060(12) 0.0093(12) 0.0004(12)
C21B 0.0196(14) 0.0193(14) 0.0187(14) 0.0043(11) 0.0065(11) 0.0025(11)
C22B 0.0175(13) 0.0143(13) 0.0233(14) 0.0002(11) 0.0026(11) -0.0012(10)
C23B 0.0217(14) 0.0176(14) 0.0216(14) 0.0023(11) 0.0040(11) 0.0013(11)
C24B 0.0197(14) 0.0190(14) 0.0289(16) -0.0009(12) 0.0066(12) 0.0008(11)
C25B 0.0169(14) 0.0191(14) 0.0318(17) 0.0014(12) 0.0006(12) 0.0002(11)
C26B 0.0200(14) 0.0223(15) 0.0220(15) 0.0017(12) -0.0001(11) -0.0043(11)
C27B 0.0181(14) 0.0205(14) 0.0241(15) -0.0028(12) 0.0055(11) -0.0033(11)
C28B 0.0174(13) 0.0184(14) 0.0253(15) 0.0024(11) 0.0048(11) -0.0003(11)
C29B 0.0208(14) 0.0227(15) 0.0235(15) -0.0005(12) 0.0024(12) -0.0038(11)
C30B 0.0259(16) 0.0319(17) 0.0248(16) 0.0041(13) 0.0100(13) -0.0025(13)
C31B 0.0208(15) 0.0314(17) 0.0326(17) 0.0085(14) 0.0052(13) -0.0059(13)
C32B 0.0207(15) 0.0341(18) 0.0303(17) 0.0038(14) -0.0016(13) -0.0096(13)
C33B 0.0219(15) 0.0310(17) 0.0214(15) 0.0026(12) 0.0026(12) -0.0054(12)
C34B 0.0135(12) 0.0206(14) 0.0209(14) 0.0027(11) 0.0050(11) 0.0034(10)
C35B 0.0174(14) 0.0234(15) 0.0220(15) 0.0019(12) -0.0023(11) -0.0004(11)
C36B 0.0183(14) 0.0218(15) 0.0340(17) 0.0041(13) -0.0010(12) -0.0020(12)
C37B 0.0176(14) 0.0293(16) 0.0264(15) 0.0114(13) 0.0058(12) 0.0052(12)
C38B 0.0198(14) 0.0321(17) 0.0183(14) 0.0038(12) 0.0056(11) 0.0068(12)
C39B 0.0168(13) 0.0231(15) 0.0227(14) -0.0009(12) 0.0067(11) 0.0038(11)
C40B 0.0279(15) 0.0173(14) 0.0220(15) 0.0048(11) 0.0029(12) -0.0012(12)
C41B 0.0291(16) 0.0221(15) 0.0192(14) 0.0019(12) 0.0026(12) -0.0013(12)
C42B 0.0425(19) 0.0261(16) 0.0252(16) 0.0062(13) 0.0123(14) 0.0146(14)
C43B 0.0323(18) 0.039(2) 0.0333(18) 0.0083(15) 0.0089(15) 0.0048(15)
C44B 0.0265(16) 0.0335(18) 0.0345(18) 0.0102(15) 0.0037(14) -0.0016(14)
C45B 0.041(2) 0.034(2) 0.042(2) -0.0100(16) -0.0007(16) -0.0112(16)

loop_
_atom_type_symbol
_atom_type_description
_atom_type_scat_dispersion_real
_atom_type_scat_dispersion_imag
_atom_type_scat_source
C C 0.0033 0.0016 'International Tables Vol C Tables 4.2.6.8 and 6.1.1.4'
H H 0.0000 0.0000 'International Tables Vol C Tables 4.2.6.8 and 6.1.1.4'
I I -0.4742 1.8119 'International Tables Vol C Tables 4.2.6.8 and 6.1.1.4'
N N 0.0061 0.0033 'International Tables Vol C Tables 4.2.6.8 and 6.1.1.4'
O O 0.0106 0.0060 'International Tables Vol C Tables 4.2.6.8 and 6.1.1.4'

loop_
_geom_angle_atom_site_label_1
_geom_angle_atom_site_label_2
_geom_angle_atom_site_label_3
_geom_angle
C40A O4A C35A 117.7(3)
C4A N1A C34A 121.1(3)
C5A N1A C4A 114.0(3)
C5A N1A C34A 124.9(2)
C41A N2A C45A 121.0(3)
C42A N2A C41A 121.1(3)
C42A N2A C45A 117.8(4)
O1A C1A C2A 131.2(3)
O1A C1A C7A 129.8(3)
C2A C1A C7A 99.0(2)
C1A C2A C3A 96.8(2)
C9A C2A C1A 95.4(2)
C9A C2A C3A 107.7(2)
C22A C2A C1A 116.3(2)
C22A C2A C3A 117.6(2)
C22A C2A C9A 118.9(2)
C2A C3A H3A 110.6
C4A C3A C2A 114.6(2)
C4A C3A H3A 110.6
C4A C3A C6A 105.0(2)
C6A C3A C2A 105.3(2)
C6A C3A H3A 110.6
O2A C4A N1A 123.9(3)
O2A C4A C3A 128.4(3)
N1A C4A C3A 107.7(2)
O3A C5A N1A 124.2(3)
O3A C5A C6A 128.1(3)
N1A C5A C6A 107.7(2)
C3A C6A H6A 110.3
C3A C6A C7A 105.3(2)
C5A C6A C3A 105.5(2)
C5A C6A H6A 110.3
C5A C6A C7A 114.9(2)
C7A C6A H6A 110.3
C6A C7A C1A 97.4(2)
C8A C7A C1A 95.4(2)
C8A C7A C6A 107.0(2)
C28A C7A C1A 112.2(2)
C28A C7A C6A 118.5(2)
C28A C7A C8A 121.3(2)
C9A C8A C7A 109.0(2)
C9A C8A C21A 121.3(3)
C21A C8A C7A 129.7(2)
C8A C9A C2A 109.2(2)
C8A C9A C10A 122.0(3)
C10A C9A C2A 128.8(2)
C11A C10A C9A 123.4(3)
C15A C10A C9A 117.5(2)
C15A C10A C11A 119.1(3)
C10A C11A H11A 119.5
C12A C11A C10A 120.9(3)
C12A C11A H11A 119.5
C11A C12A H12A 120.0
C11A C12A C13A 120.1(3)
C13A C12A H12A 120.0
C12A C13A H13A 120.0
C14A C13A C12A 120.0(3)
C14A C13A H13A 120.0
C13A C14A H14A 119.2
C13A C14A C15A 121.6(3)
C15A C14A H14A 119.2
C10A C15A C16A 120.0(2)
C14A C15A C10A 117.8(2)
C14A C15A C16A 122.0(3)
C17A C16A C15A 121.9(3)
C17A C16A C21A 117.8(2)
C21A C16A C15A 120.2(2)
C16A C17A H17A 119.2
C18A C17A C16A 121.6(3)
C18A C17A H17A 119.2
C17A C18A H18A 120.0
C17A C18A C19A 120.0(3)
C19A C18A H18A 120.0
C18A C19A H19A 119.9
C20A C19A C18A 120.2(3)
C20A C19A H19A 119.9
C19A C20A H20A 119.6
C19A C20A C21A 120.7(3)
C21A C20A H20A 119.6
C16A C21A C8A 117.5(2)
C20A C21A C8A 123.0(3)
C20A C21A C16A 119.5(3)
C23A C22A C2A 122.0(3)
C23A C22A C27A 118.8(3)
C27A C22A C2A 119.1(3)
C22A C23A H23A 119.7
C24A C23A C22A 120.5(3)
C24A C23A H23A 119.7
C23A C24A H24A 119.9
C25A C24A C23A 120.2(3)
C25A C24A H24A 119.9
C24A C25A H25A 120.1
C24A C25A C26A 119.8(3)
C26A C25A H25A 120.1
C25A C26A H26A 119.9
C27A C26A C25A 120.2(3)
C27A C26A H26A 119.9
C22A C27A H27A 119.8
C26A C27A C22A 120.4(3)
C26A C27A H27A 119.8
C29A C28A C7A 118.3(3)
C29A C28A C33A 118.7(3)
C33A C28A C7A 122.8(3)
C28A C29A H29A 119.6
C28A C29A C30A 120.8(3)
C30A C29A H29A 119.6
C29A C30A H30A 119.9
C31A C30A C29A 120.1(3)
C31A C30A H30A 119.9
C30A C31A H31A 120.2
C32A C31A C30A 119.7(3)
C32A C31A H31A 120.2
C31A C32A H32A 119.8
C31A C32A C33A 120.5(3)
C33A C32A H32A 119.8
C28A C33A H33A 119.9
C32A C33A C28A 120.2(3)
C32A C33A H33A 119.9
C35A C34A N1A 120.0(3)
C39A C34A N1A 120.2(3)
C39A C34A C35A 119.7(3)
O4A C35A C34A 116.2(3)
C36A C35A O4A 122.8(3)
C36A C35A C34A 120.6(3)
C35A C36A H36A 120.5
C37A C36A C35A 119.0(3)
C37A C36A H36A 120.5
C36A C37A H37A 119.5
C38A C37A C36A 121.0(3)
C38A C37A H37A 119.5
C37A C38A H38A 120.0
C37A C38A C39A 119.9(3)
C39A C38A H38A 120.0
C34A C39A C38A 119.8(3)
C34A C39A H39A 120.1
C38A C39A H39A 120.1
O4A C40A C41A 114.9(3)
C44A C40A O4A 124.7(4)
C44A C40A C41A 120.3(4)
N2A C41A C40A 118.4(3)
N2A C41A H41A 120.8
C40A C41A H41A 120.8
N2A C42A H42A 119.5
N2A C42A C43A 121.0(4)
C43A C42A H42A 119.5
C42A C43A H43A 119.8
C42A C43A C44A 120.5(4)
C44A C43A H43A 119.8
C40A C44A H44A 120.6
C43A C44A C40A 118.8(4)
C43A C44A H44A 120.6
N2A C45A H45D 109.5
N2A C45A H45E 109.5
N2A C45A H45F 109.5
H45D C45A H45E 109.5
H45D C45A H45F 109.5
H45E C45A H45F 109.5
C40B O4B C35B 116.2(2)
C4B N1B C34B 122.6(2)
C5B N1B C4B 114.0(2)
C5B N1B C34B 123.3(2)
C41B N2B C45B 118.4(3)
C42B N2B C41B 120.9(3)
C42B N2B C45B 120.7(3)
O1B C1B C2B 131.1(3)
O1B C1B C7B 130.1(3)
C2B C1B C7B 98.8(2)
C1B C2B C3B 97.4(2)
C9B C2B C1B 95.4(2)
C9B C2B C3B 107.0(2)
C22B C2B C1B 115.1(2)
C22B C2B C3B 118.0(2)
C22B C2B C9B 119.5(2)
C2B C3B H3B 110.3
C4B C3B C2B 115.6(2)
C4B C3B H3B 110.3
C4B C3B C6B 105.1(2)
C6B C3B C2B 104.9(2)
C6B C3B H3B 110.3
O2B C4B N1B 123.9(3)
O2B C4B C3B 128.5(3)
N1B C4B C3B 107.5(2)
O3B C5B N1B 124.3(3)
O3B C5B C6B 128.0(3)
N1B C5B C6B 107.7(2)
C3B C6B H6B 110.5
C3B C6B C7B 105.8(2)
C5B C6B C3B 105.6(2)
C5B C6B H6B 110.5
C5B C6B C7B 113.9(2)
C7B C6B H6B 110.5
C6B C7B C1B 96.5(2)
C8B C7B C1B 95.4(2)
C8B C7B C6B 107.7(2)
C28B C7B C1B 114.1(2)
C28B C7B C6B 116.9(2)
C28B C7B C8B 121.6(2)
C9B C8B C7B 109.2(2)
C9B C8B C21B 120.9(3)
C21B C8B C7B 129.8(2)
C8B C9B C2B 109.2(2)
C8B C9B C10B 122.8(3)
C10B C9B C2B 128.0(2)
C11B C10B C9B 123.5(3)
C11B C10B C15B 119.1(3)
C15B C10B C9B 117.3(2)
C10B C11B H11B 119.5
C12B C11B C10B 121.0(3)
C12B C11B H11B 119.5
C11B C12B H12B 119.9
C11B C12B C13B 120.2(3)
C13B C12B H12B 119.9
C12B C13B H13B 119.9
C14B C13B C12B 120.1(3)
C14B C13B H13B 119.9
C13B C14B H14B 119.4
C13B C14B C15B 121.2(3)
C15B C14B H14B 119.4
C10B C15B C16B 119.5(3)
C14B C15B C10B 118.2(3)
C14B C15B C16B 122.2(3)
C17B C16B C15B 121.0(3)
C17B C16B C21B 118.1(3)
C21B C16B C15B 120.8(3)
C16B C17B H17B 119.5
C18B C17B C16B 121.0(3)
C18B C17B H17B 119.5
C17B C18B H18B 119.7
C17B C18B C19B 120.6(3)
C19B C18B H18B 119.7
C18B C19B H19B 120.0
C20B C19B C18B 119.9(3)
C20B C19B H19B 120.0
C19B C20B H20B 119.7
C19B C20B C21B 120.7(3)
C21B C20B H20B 119.7
C16B C21B C8B 117.4(2)
C20B C21B C8B 123.4(3)
C20B C21B C16B 119.2(3)
C23B C22B C2B 122.0(3)
C27B C22B C2B 118.7(3)
C27B C22B C23B 119.3(3)
C22B C23B H23B 119.8
C24B C23B C22B 120.3(3)
C24B C23B H23B 119.8
C23B C24B H24B 119.9
C23B C24B C25B 120.1(3)
C25B C24B H24B 119.9
C24B C25B H25B 120.1
C24B C25B C26B 119.9(3)
C26B C25B H25B 120.1
C25B C26B H26B 119.9
C27B C26B C25B 120.2(3)
C27B C26B H26B 119.9
C22B C27B H27B 119.9
C26B C27B C22B 120.2(3)
C26B C27B H27B 119.9
C29B C28B C7B 119.1(3)
C29B C28B C33B 118.6(3)
C33B C28B C7B 122.1(3)
C28B C29B H29B 119.7
C28B C29B C30B 120.6(3)
C30B C29B H29B 119.7
C29B C30B H30B 120.0
C31B C30B C29B 120.1(3)
C31B C30B H30B 120.0
C30B C31B H31B 120.1
C32B C31B C30B 119.7(3)
C32B C31B H31B 120.1
C31B C32B H32B 120.0
C31B C32B C33B 120.1(3)
C33B C32B H32B 120.0
C28B C33B H33B 119.6
C32B C33B C28B 120.9(3)
C32B C33B H33B 119.6
C35B C34B N1B 119.7(3)
C39B C34B N1B 120.6(3)
C39B C34B C35B 119.7(3)
C34B C35B O4B 116.5(3)
C36B C35B O4B 122.6(3)
C36B C35B C34B 120.8(3)
C35B C36B H36B 120.5
C35B C36B C37B 118.9(3)
C37B C36B H36B 120.5
C36B C37B H37B 119.5
C38B C37B C36B 121.1(3)
C38B C37B H37B 119.5
C37B C38B H38B 120.2
C37B C38B C39B 119.6(3)
C39B C38B H38B 120.2
C34B C39B C38B 119.8(3)
C34B C39B H39B 120.1
C38B C39B H39B 120.1
O4B C40B C44B 120.9(3)
C41B C40B O4B 116.9(3)
C41B C40B C44B 122.1(3)
N2B C41B C40B 117.4(3)
N2B C41B H41B 121.3
C40B C41B H41B 121.3
N2B C42B H42B 119.2
C43B C42B N2B 121.6(3)
C43B C42B H42B 119.2
C42B C43B H43B 120.0
C42B C43B C44B 120.1(3)
C44B C43B H43B 120.0
C40B C44B H44B 121.1
C43B C44B C40B 117.9(3)
C43B C44B H44B 121.1
N2B C45B H45A 109.5
N2B C45B H45B 109.5
N2B C45B H45C 109.5
H45A C45B H45B 109.5
H45A C45B H45C 109.5
H45B C45B H45C 109.5
N1S C1S C2S 159.0(14)
N2S C3S C4S 156.2(12)

loop_
_geom_bond_atom_site_label_1
_geom_bond_atom_site_label_2
_geom_bond_distance
O1A C1A 1.190(4)
O2A C4A 1.200(4)
O3A C5A 1.206(4)
O4A C35A 1.388(4)
O4A C40A 1.377(4)
N1A C4A 1.401(4)
N1A C5A 1.394(4)
N1A C34A 1.425(4)
N2A C41A 1.363(5)
N2A C42A 1.335(5)
N2A C45A 1.490(5)
C1A C2A 1.555(4)
C1A C7A 1.565(4)
C2A C3A 1.564(4)
C2A C9A 1.531(4)
C2A C22A 1.508(4)
C3A H3A 1.0000
C3A C4A 1.511(4)
C3A C6A 1.548(4)
C5A C6A 1.507(4)
C6A H6A 1.0000
C6A C7A 1.562(4)
C7A C8A 1.525(4)
C7A C28A 1.509(4)
C8A C9A 1.372(4)
C8A C21A 1.440(4)
C9A C10A 1.435(4)
C10A C11A 1.420(4)
C10A C15A 1.418(4)
C11A H11A 0.9500
C11A C12A 1.367(4)
C12A H12A 0.9500
C12A C13A 1.399(4)
C13A H13A 0.9500
C13A C14A 1.373(4)
C14A H14A 0.9500
C14A C15A 1.413(4)
C15A C16A 1.456(4)
C16A C17A 1.414(4)
C16A C21A 1.421(4)
C17A H17A 0.9500
C17A C18A 1.376(4)
C18A H18A 0.9500
C18A C19A 1.399(4)
C19A H19A 0.9500
C19A C20A 1.374(4)
C20A H20A 0.9500
C20A C21A 1.414(4)
C22A C23A 1.392(4)
C22A C27A 1.399(4)
C23A H23A 0.9500
C23A C24A 1.390(4)
C24A H24A 0.9500
C24A C25A 1.380(5)
C25A H25A 0.9500
C25A C26A 1.392(5)
C26A H26A 0.9500
C26A C27A 1.383(4)
C27A H27A 0.9500
C28A C29A 1.390(4)
C28A C33A 1.400(4)
C29A H29A 0.9500
C29A C30A 1.395(4)
C30A H30A 0.9500
C30A C31A 1.384(5)
C31A H31A 0.9500
C31A C32A 1.383(5)
C32A H32A 0.9500
C32A C33A 1.394(5)
C33A H33A 0.9500
C34A C35A 1.396(5)
C34A C39A 1.386(4)
C35A C36A 1.387(5)
C36A H36A 0.9500
C36A C37A 1.384(5)
C37A H37A 0.9500
C37A C38A 1.381(5)
C38A H38A 0.9500
C38A C39A 1.391(5)
C39A H39A 0.9500
C40A C41A 1.377(5)
C40A C44A 1.374(6)
C41A H41A 0.9500
C42A H42A 0.9500
C42A C43A 1.336(7)
C43A H43A 0.9500
C43A C44A 1.370(7)
C44A H44A 0.9500
C45A H45D 0.9800
C45A H45E 0.9800
C45A H45F 0.9800
O1B C1B 1.191(4)
O2B C4B 1.204(4)
O3B C5B 1.205(4)
O4B C35B 1.389(4)
O4B C40B 1.379(4)
N1B C4B 1.404(4)
N1B C5B 1.391(4)
N1B C34B 1.423(4)
N2B C41B 1.364(4)
N2B C42B 1.354(4)
N2B C45B 1.476(4)
C1B C2B 1.562(4)
C1B C7B 1.563(4)
C2B C3B 1.567(4)
C2B C9B 1.530(4)
C2B C22B 1.501(4)
C3B H3B 1.0000
C3B C4B 1.514(4)
C3B C6B 1.544(4)
C5B C6B 1.511(4)
C6B H6B 1.0000
C6B C7B 1.561(4)
C7B C8B 1.532(4)
C7B C28B 1.507(4)
C8B C9B 1.366(4)
C8B C21B 1.442(4)
C9B C10B 1.439(4)
C10B C11B 1.412(4)
C10B C15B 1.419(4)
C11B H11B 0.9500
C11B C12B 1.372(4)
C12B H12B 0.9500
C12B C13B 1.393(5)
C13B H13B 0.9500
C13B C14B 1.380(5)
C14B H14B 0.9500
C14B C15B 1.413(4)
C15B C16B 1.462(4)
C16B C17B 1.417(4)
C16B C21B 1.419(4)
C17B H17B 0.9500
C17B C18B 1.366(5)
C18B H18B 0.9500
C18B C19B 1.394(5)
C19B H19B 0.9500
C19B C20B 1.379(5)
C20B H20B 0.9500
C20B C21B 1.408(4)
C22B C23B 1.397(4)
C22B C27B 1.395(4)
C23B H23B 0.9500
C23B C24B 1.385(4)
C24B H24B 0.9500
C24B C25B 1.386(4)
C25B H25B 0.9500
C25B C26B 1.392(4)
C26B H26B 0.9500
C26B C27B 1.385(4)
C27B H27B 0.9500
C28B C29B 1.392(4)
C28B C33B 1.394(4)
C29B H29B 0.9500
C29B C30B 1.392(4)
C30B H30B 0.9500
C30B C31B 1.388(5)
C31B H31B 0.9500
C31B C32B 1.385(5)
C32B H32B 0.9500
C32B C33B 1.387(4)
C33B H33B 0.9500
C34B C35B 1.387(4)
C34B C39B 1.386(4)
C35B C36B 1.382(4)
C36B H36B 0.9500
C36B C37B 1.382(5)
C37B H37B 0.9500
C37B C38B 1.380(5)
C38B H38B 0.9500
C38B C39B 1.392(4)
C39B H39B 0.9500
C40B C41B 1.367(4)
C40B C44B 1.392(5)
C41B H41B 0.9500
C42B H42B 0.9500
C42B C43B 1.342(5)
C43B H43B 0.9500
C43B C44B 1.364(5)
C44B H44B 0.9500
C45B H45A 0.9800
C45B H45B 0.9800
C45B H45C 0.9800
N1S C1S 1.135(3)
C1S C2S 1.459(3)
N2S C3S 1.142(3)
C3S C4S 1.460(3)

loop_
_geom_torsion_atom_site_label_1
_geom_torsion_atom_site_label_2
_geom_torsion_atom_site_label_3
_geom_torsion_atom_site_label_4
_geom_torsion
O1A C1A C2A C3A -124.4(3)
O1A C1A C2A C9A 127.0(3)
O1A C1A C2A C22A 1.0(5)
O1A C1A C7A C6A 125.3(3)
O1A C1A C7A C8A -126.8(3)
O1A C1A C7A C28A 0.3(4)
O3A C5A C6A C3A 178.2(3)
O3A C5A C6A C7A 62.7(4)
O4A C35A C36A C37A -172.1(3)
O4A C40A C41A N2A 173.9(3)
O4A C40A C44A C43A -173.9(3)
N1A C5A C6A C3A -1.6(3)
N1A C5A C6A C7A -117.1(3)
N1A C34A C35A O4A -2.3(5)
N1A C34A C35A C36A -175.3(3)
N1A C34A C39A C38A 175.0(3)
N2A C42A C43A C44A 0.0(6)
C1A C2A C3A C4A -150.5(2)
C1A C2A C3A C6A -35.6(3)
C1A C2A C9A C8A 32.7(3)
C1A C2A C9A C10A -145.1(3)
C1A C2A C22A C23A -123.8(3)
C1A C2A C22A C27A 58.6(4)
C1A C7A C8A C9A -32.8(3)
C1A C7A C8A C21A 147.4(3)
C1A C7A C28A C29A -58.8(3)
C1A C7A C28A C33A 115.9(3)
C2A C1A C7A C6A -55.9(2)
C2A C1A C7A C8A 52.1(2)
C2A C1A C7A C28A 179.1(2)
C2A C3A C4A O2A -65.3(4)
C2A C3A C4A N1A 114.7(3)
C2A C3A C6A C5A -120.1(2)
C2A C3A C6A C7A 1.8(3)
C2A C9A C10A C11A -11.7(4)
C2A C9A C10A C15A 168.3(3)
C2A C22A C23A C24A -175.7(3)
C2A C22A C27A C26A 176.9(3)
C3A C2A C9A C8A -66.2(3)
C3A C2A C9A C10A 116.0(3)
C3A C2A C22A C23A -9.8(4)
C3A C2A C22A C27A 172.6(3)
C3A C6A C7A C1A 32.6(3)
C3A C6A C7A C8A -65.4(3)
C3A C6A C7A C28A 152.9(2)
C4A N1A C5A O3A -178.3(3)
C4A N1A C5A C6A 1.5(3)
C4A N1A C34A C35A 88.7(4)
C4A N1A C34A C39A -87.0(4)
C4A C3A C6A C5A 1.2(3)
C4A C3A C6A C7A 123.1(2)
C5A N1A C4A O2A 179.2(3)
C5A N1A C4A C3A -0.7(3)
C5A N1A C34A C35A -93.1(4)
C5A N1A C34A C39A 91.1(4)
C5A C6A C7A C1A 148.2(2)
C5A C6A C7A C8A 50.2(3)
C5A C6A C7A C28A -91.5(3)
C6A C3A C4A O2A 179.7(3)
C6A C3A C4A N1A -0.4(3)
C6A C7A C8A C9A 66.6(3)
C6A C7A C8A C21A -113.1(3)
C6A C7A C28A C29A -171.1(3)
C6A C7A C28A C33A 3.6(4)
C7A C1A C2A C3A 56.8(2)
C7A C1A C2A C9A -51.8(2)
C7A C1A C2A C22A -177.9(2)
C7A C8A C9A C2A 0.2(3)
C7A C8A C9A C10A 178.3(2)
C7A C8A C21A C16A -169.7(3)
C7A C8A C21A C20A 12.1(5)
C7A C28A C29A C30A 174.1(3)
C7A C28A C33A C32A -173.8(3)
C8A C7A C28A C29A 52.8(4)
C8A C7A C28A C33A -132.5(3)
C8A C9A C10A C11A 170.7(3)
C8A C9A C10A C15A -9.3(4)
C9A C2A C3A C4A -52.6(3)
C9A C2A C3A C6A 62.3(3)
C9A C2A C22A C23A 123.1(3)
C9A C2A C22A C27A -54.5(4)
C9A C8A C21A C16A 10.6(4)
C9A C8A C21A C20A -167.6(3)
C9A C10A C11A C12A 175.9(3)
C9A C10A C15A C14A -173.0(2)
C9A C10A C15A C16A 11.7(4)
C10A C11A C12A C13A -1.8(4)
C10A C15A C16A C17A 172.3(3)
C10A C15A C16A C21A -3.2(4)
C11A C10A C15A C14A 7.0(4)
C11A C10A C15A C16A -168.3(2)
C11A C12A C13A C14A 4.7(5)
C12A C13A C14A C15A -1.6(5)
C13A C14A C15A C10A -4.3(4)
C13A C14A C15A C16A 170.9(3)
C14A C15A C16A C17A -2.8(4)
C14A C15A C16A C21A -178.3(3)
C15A C10A C11A C12A -4.1(4)
C15A C16A C17A C18A -171.8(3)
C15A C16A C21A C8A -7.9(4)
C15A C16A C21A C20A 170.4(3)
C16A C17A C18A C19A 0.3(5)
C17A C16A C21A C8A 176.4(3)
C17A C16A C21A C20A -5.3(4)
C17A C18A C19A C20A -2.9(5)
C18A C19A C20A C21A 1.4(4)
C19A C20A C21A C8A -179.0(3)
C19A C20A C21A C16A 2.8(4)
C21A C8A C9A C2A 180.0(2)
C21A C8A C9A C10A -2.0(4)
C21A C16A C17A C18A 3.8(4)
C22A C2A C3A C4A 85.1(3)
C22A C2A C3A C6A -160.1(2)
C22A C2A C9A C8A 156.8(3)
C22A C2A C9A C10A -21.0(4)
C22A C23A C24A C25A -1.1(5)
C23A C22A C27A C26A -0.8(4)
C23A C24A C25A C26A -0.8(5)
C24A C25A C26A C27A 1.9(5)
C25A C26A C27A C22A -1.1(4)
C27A C22A C23A C24A 1.9(4)
C28A C7A C8A C9A -153.0(3)
C28A C7A C8A C21A 27.3(4)
C28A C29A C30A C31A 0.0(5)
C29A C28A C33A C32A 0.9(4)
C29A C30A C31A C32A 0.7(5)
C30A C31A C32A C33A -0.5(5)
C31A C32A C33A C28A -0.3(5)
C33A C28A C29A C30A -0.8(4)
C34A N1A C4A O2A -2.4(5)
C34A N1A C4A C3A 177.6(3)
C34A N1A C5A O3A 3.5(5)
C34A N1A C5A C6A -176.7(3)
C34A C35A C36A C37A 0.5(5)
C35A O4A C40A C41A 118.1(4)
C35A O4A C40A C44A -66.5(5)
C35A C34A C39A C38A -0.7(5)
C35A C36A C37A C38A -1.2(5)
C36A C37A C38A C39A 0.9(5)
C37A C38A C39A C34A 0.1(5)
C39A C34A C35A O4A 173.5(3)
C39A C34A C35A C36A 0.5(5)
C40A O4A C35A C34A 155.3(3)
C40A O4A C35A C36A -31.9(6)
C41A N2A C42A C43A -0.4(6)
C41A C40A C44A C43A 1.2(5)
C42A N2A C41A C40A 1.3(5)
C42A C43A C44A C40A -0.4(6)
C44A C40A C41A N2A -1.7(5)
C45A N2A C41A C40A -176.8(3)
C45A N2A C42A C43A 177.7(4)
O1B C1B C2B C3B -124.3(3)
O1B C1B C2B C9B 127.8(3)
O1B C1B C2B C22B 1.5(4)
O1B C1B C7B C6B 123.5(3)
O1B C1B C7B C8B -128.0(3)
O1B C1B C7B C28B 0.2(4)
O3B C5B C6B C3B 177.5(3)
O3B C5B C6B C7B 61.8(4)
O4B C35B C36B C37B -178.8(3)
O4B C40B C41B N2B 175.7(3)
O4B C40B C44B C43B -176.1(3)
N1B C5B C6B C3B -0.9(3)
N1B C5B C6B C7B -116.5(3)
N1B C34B C35B O4B -0.8(4)
N1B C34B C35B C36B -178.2(3)
N1B C34B C39B C38B -180.0(2)
N2B C42B C43B C44B -0.9(5)
C1B C2B C3B C4B -148.0(2)
C1B C2B C3B C6B -32.7(3)
C1B C2B C9B C8B 33.1(3)
C1B C2B C9B C10B -146.2(3)
C1B C2B C22B C23B -132.4(3)
C1B C2B C22B C27B 48.5(4)
C1B C7B C8B C9B -32.5(3)
C1B C7B C8B C21B 146.4(3)
C1B C7B C28B C29B -65.9(3)
C1B C7B C28B C33B 109.8(3)
C2B C1B C7B C6B -56.9(2)
C2B C1B C7B C8B 51.7(2)
C2B C1B C7B C28B 179.9(2)
C2B C3B C4B O2B -63.6(4)
C2B C3B C4B N1B 117.0(3)
C2B C3B C6B C5B -123.0(2)
C2B C3B C6B C7B -1.9(3)
C2B C9B C10B C11B -9.7(4)
C2B C9B C10B C15B 170.5(3)
C2B C22B C23B C24B -179.8(3)
C2B C22B C27B C26B -179.6(3)
C3B C2B C9B C8B -66.4(3)
C3B C2B C9B C10B 114.3(3)
C3B C2B C22B C23B -18.1(4)
C3B C2B C22B C27B 162.8(3)
C3B C6B C7B C1B 35.7(3)
C3B C6B C7B C8B -62.1(3)
C3B C6B C7B C28B 156.9(2)
C4B N1B C5B O3B -176.2(3)
C4B N1B C5B C6B 2.2(3)
C4B N1B C34B C35B 76.8(4)
C4B N1B C34B C39B -103.9(3)
C4B C3B C6B C5B -0.6(3)
C4B C3B C6B C7B 120.4(2)
C5B N1B C4B O2B 178.0(3)
C5B N1B C4B C3B -2.6(3)
C5B N1B C34B C35B -104.6(3)
C5B N1B C34B C39B 74.7(4)
C5B C6B C7B C1B 151.2(2)
C5B C6B C7B C8B 53.4(3)
C5B C6B C7B C28B -87.6(3)
C6B C3B C4B O2B -178.8(3)
C6B C3B C4B N1B 1.9(3)
C6B C7B C8B C9B 66.1(3)
C6B C7B C8B C21B -115.0(3)
C6B C7B C28B C29B -177.3(3)
C6B C7B C28B C33B -1.6(4)
C7B C1B C2B C3B 56.0(2)
C7B C1B C2B C9B -51.9(2)
C7B C1B C2B C22B -178.2(2)
C7B C8B C9B C2B -0.4(3)
C7B C8B C9B C10B 178.9(2)
C7B C8B C21B C16B -169.4(3)
C7B C8B C21B C20B 10.8(5)
C7B C28B C29B C30B 177.3(3)
C7B C28B C33B C32B -176.0(3)
C8B C7B C28B C29B 47.4(4)
C8B C7B C28B C33B -136.9(3)
C8B C9B C10B C11B 171.2(3)
C8B C9B C10B C15B -8.7(4)
C9B C2B C3B C4B -50.0(3)
C9B C2B C3B C6B 65.3(3)
C9B C2B C22B C23B 114.9(3)
C9B C2B C22B C27B -64.2(3)
C9B C8B C21B C16B 9.3(4)
C9B C8B C21B C20B -170.4(3)
C9B C10B C11B C12B 176.9(3)
C9B C10B C15B C14B -175.2(3)
C9B C10B C15B C16B 8.0(4)
C10B C11B C12B C13B -0.7(5)
C10B C15B C16B C17B 178.2(3)
C10B C15B C16B C21B 1.1(4)
C11B C10B C15B C14B 4.9(4)
C11B C10B C15B C16B -171.9(3)
C11B C12B C13B C14B 2.8(5)
C12B C13B C14B C15B -1.0(5)
C13B C14B C15B C10B -2.9(4)
C13B C14B C15B C16B 173.8(3)
C14B C15B C16B C17B 1.5(4)
C14B C15B C16B C21B -175.6(3)
C15B C10B C11B C12B -3.2(4)
C15B C16B C17B C18B -172.7(3)
C15B C16B C21B C8B -9.7(4)
C15B C16B C21B C20B 170.0(3)
C16B C17B C18B C19B 1.5(5)
C17B C16B C21B C8B 173.1(3)
C17B C16B C21B C20B -7.1(4)
C17B C18B C19B C20B -4.8(5)
C18B C19B C20B C21B 1.9(5)
C19B C20B C21B C8B -176.2(3)
C19B C20B C21B C16B 4.1(4)
C21B C8B C9B C2B -179.4(2)
C21B C8B C9B C10B -0.1(4)
C21B C16B C17B C18B 4.4(4)
C22B C2B C3B C4B 88.3(3)
C22B C2B C3B C6B -156.4(2)
C22B C2B C9B C8B 156.1(3)
C22B C2B C9B C10B -23.2(4)
C22B C23B C24B C25B -0.7(4)
C23B C22B C27B C26B 1.3(4)
C23B C24B C25B C26B 1.5(4)
C24B C25B C26B C27B -0.9(4)
C25B C26B C27B C22B -0.5(4)
C27B C22B C23B C24B -0.7(4)
C28B C7B C8B C9B -155.1(3)
C28B C7B C8B C21B 23.8(4)
C28B C29B C30B C31B -1.6(5)
C29B C28B C33B C32B -0.3(5)
C29B C30B C31B C32B 0.4(5)
C30B C31B C32B C33B 0.8(5)
C31B C32B C33B C28B -0.9(5)
C33B C28B C29B C30B 1.5(5)
C34B N1B C4B O2B -3.3(4)
C34B N1B C4B C3B 176.1(2)
C34B N1B C5B O3B 5.1(4)
C34B N1B C5B C6B -176.5(2)
C34B C35B C36B C37B -1.6(4)
C35B O4B C40B C41B 122.4(3)
C35B O4B C40B C44B -59.7(4)
C35B C34B C39B C38B -0.6(4)
C35B C36B C37B C38B -1.0(4)
C36B C37B C38B C39B 2.8(4)
C37B C38B C39B C34B -2.0(4)
C39B C34B C35B O4B 179.8(3)
C39B C34B C35B C36B 2.4(4)
C40B O4B C35B C34B 143.3(3)
C40B O4B C35B C36B -39.3(4)
C41B N2B C42B C43B 0.4(5)
C41B C40B C44B C43B 1.7(5)
C42B N2B C41B C40B 1.2(4)
C42B C43B C44B C40B -0.1(5)
C44B C40B C41B N2B -2.2(5)
C45B N2B C41B C40B -178.0(3)
C45B N2B C42B C43B 179.5(3)
